data_4318545
loop_
_publ_author_name
'A. Chandrasekaran'
'Natalya V. Timosheva'
'Roberta O. Day'
'Robert R. Holmes'

_publ_section_title
;
 Pseudoheptacoordination and Pseudohexacoordination in
 Tris(2-N,N-dimethylbenzylamino)phosphane
;
_journal_name_full 'Inorganic Chemistry'
_journal_page_first 5235
_journal_page_last 5240
_journal_paper_doi 10.1021/ic020153i
_journal_volume 41
_journal_year 2002
_chemical_formula_sum 'C27 H47 N3 O13.5 P'
_chemical_formula_weight 660.65
_chemical_name_systematic
; 
 ? 
;
_space_group_IT_number 14
_symmetry_cell_setting monoclinic
_symmetry_space_group_name_Hall '-P 2yn'
_symmetry_space_group_name_H-M 'P 1 21/n 1'
_atom_sites_solution_hydrogens geom
_atom_sites_solution_primary direct
_atom_sites_solution_secondary difmap
_audit_creation_method SHELXL-97
_cell_angle_alpha 90.00
_cell_angle_beta 113.3568(6)
_cell_angle_gamma 90.00
_cell_formula_units_Z 4
_cell_length_a 11.14430(10)
_cell_length_b 25.4053(4)
_cell_length_c 12.7431(2)
_cell_measurement_temperature 293(2)
_cell_volume 3312.23(8)
_computing_structure_refinement 'SHELXL-97 (Sheldrick, 1997)'
_computing_structure_solution 'SHELXS-97 (Sheldrick, 1990)'
_diffrn_ambient_temperature 293(2)
_diffrn_measured_fraction_theta_full 0.974
_diffrn_measured_fraction_theta_max 0.974
_diffrn_measurement_device_type 'Nonius KappaCCD area detector'
_diffrn_radiation_monochromator graphite
_diffrn_radiation_source 'fine-focus sealed tube'
_diffrn_radiation_type MoK\a
_diffrn_radiation_wavelength 0.71073
_diffrn_reflns_av_R_equivalents 0.0188
_diffrn_reflns_av_sigmaI/netI 0.0343
_diffrn_reflns_limit_h_max 12
_diffrn_reflns_limit_h_min -12
_diffrn_reflns_limit_k_max 29
_diffrn_reflns_limit_k_min -30
_diffrn_reflns_limit_l_max 15
_diffrn_reflns_limit_l_min -15
_diffrn_reflns_number 10658
_diffrn_reflns_theta_full 25.02
_diffrn_reflns_theta_max 25.02
_diffrn_reflns_theta_min 4.23
_exptl_absorpt_coefficient_mu 0.151
_exptl_absorpt_correction_T_max 0.9562
_exptl_absorpt_correction_T_min 0.8954
_exptl_crystal_density_diffrn 1.325
_exptl_crystal_density_method 'not measured'
_exptl_crystal_F_000 1412
_exptl_crystal_size_max 0.75
_exptl_crystal_size_mid 0.35
_exptl_crystal_size_min 0.30
_refine_diff_density_max 0.772
_refine_diff_density_min -0.704
_refine_diff_density_rms 0.085
_refine_ls_extinction_method none
_refine_ls_goodness_of_fit_ref 1.077
_refine_ls_hydrogen_treatment mixed
_refine_ls_matrix_type full
_refine_ls_number_parameters 360
_refine_ls_number_reflns 5693
_refine_ls_number_restraints 10
_refine_ls_restrained_S_all 1.086
_refine_ls_R_factor_all 0.1236
_refine_ls_R_factor_gt 0.1042
_refine_ls_shift/su_max 0.004
_refine_ls_shift/su_mean 0.000
_refine_ls_structure_factor_coef Fsqd
_refine_ls_weighting_details 'calc w=1/[\s^2^(Fo^2^)+(0.1773P)^2^+5.1747P] where P=(Fo^2^+2Fc^2^)/3'
_refine_ls_weighting_scheme calc
_refine_ls_wR_factor_gt 0.2945
_refine_ls_wR_factor_ref 0.3145
_reflns_number_gt 4394
_reflns_number_total 5693
_reflns_threshold_expression >2sigma(I)
_cod_data_source_file ic020153i_s1_3.cif
_cod_data_source_block ntp1a
_cod_depositor_comments
;
The following automatic conversions were performed:

'_symmetry_cell_setting' value 'Monoclinic' changed to 'monoclinic'
according to the built-in table from CIF Core dictionary named
'cif_core.dic' version 2.4.1 from 2010-06-29.

Automatic conversion script
Id: cif_fix_values 1646 2011-03-28 12:23:43Z adriana 
;
_cod_original_formula_sum 'C27 H47 N3 O13.50 P'
_cod_database_code 4318545

loop_
_symmetry_equiv_pos_as_xyz
'x, y, z'
'-x+1/2, y+1/2, -z+1/2'
'-x, -y, -z'
'x-1/2, -y-1/2, z-1/2'

loop_
_atom_site_label
_atom_site_type_symbol
_atom_site_fract_x
_atom_site_fract_y
_atom_site_fract_z
_atom_site_U_iso_or_equiv
_atom_site_adp_type
_atom_site_occupancy
_atom_site_symmetry_multiplicity
_atom_site_calc_flag
_atom_site_refinement_flags
_atom_site_disorder_assembly
_atom_site_disorder_group
P P 0.00007(10) 0.10414(4) 0.85563(9) 0.0411(4) Uani 1 1 d . . .
O1 O -0.0069(3) 0.15224(12) 0.7870(3) 0.0514(8) Uani 1 1 d . . .
O2 O 0.4680(3) 0.15666(16) 0.8697(3) 0.0691(10) Uani 1 1 d . . .
O3 O -0.3041(4) 0.06328(17) 0.4200(3) 0.0848(13) Uani 1 1 d . . .
O4 O -0.1523(5) 0.2648(2) 1.0341(8) 0.155(3) Uani 1 1 d . . .
N1 N 0.3376(4) 0.16928(17) 0.8468(4) 0.0605(11) Uani 1 1 d . . .
N2 N -0.2019(4) 0.09255(17) 0.4974(3) 0.0586(10) Uani 1 1 d . . .
N3 N -0.1390(6) 0.2424(2) 0.9397(7) 0.106(2) Uani 1 1 d . . .
C1 C 0.1363(4) 0.06195(17) 0.8673(4) 0.0437(9) Uani 1 1 d . . .
C2 C 0.1155(4) 0.00844(18) 0.8450(4) 0.0497(10) Uani 1 1 d . . .
H2 H 0.0328 -0.0056 0.8278 0.060 Uiso 1 1 calc R . .
C3 C 0.2170(5) -0.02456(19) 0.8481(4) 0.0545(11) Uani 1 1 d . . .
H3 H 0.2018 -0.0603 0.8324 0.065 Uiso 1 1 calc R . .
C4 C 0.3386(5) -0.0041(2) 0.8744(5) 0.0620(13) Uani 1 1 d . . .
H4 H 0.4058 -0.0257 0.8739 0.074 Uiso 1 1 calc R . .
C5 C 0.3622(5) 0.0486(2) 0.9019(4) 0.0585(12) Uani 1 1 d . . .
H5 H 0.4466 0.0616 0.9234 0.070 Uiso 1 1 calc R . .
C6 C 0.2635(4) 0.08238(18) 0.8981(4) 0.0471(10) Uani 1 1 d . . .
C7 C 0.2936(5) 0.13998(19) 0.9277(4) 0.0547(11) Uani 1 1 d . . .
H7A H 0.2159 0.1570 0.9284 0.066 Uiso 1 1 calc R . .
H7B H 0.3613 0.1425 1.0042 0.066 Uiso 1 1 calc R . .
C8 C 0.3257(8) 0.2271(2) 0.8616(7) 0.092(2) Uani 1 1 d . . .
H8A H 0.3541 0.2459 0.8102 0.139 Uiso 1 1 calc R . .
H8B H 0.3792 0.2369 0.9389 0.139 Uiso 1 1 calc R . .
H8C H 0.2362 0.2357 0.8452 0.139 Uiso 1 1 calc R . .
C9 C 0.2546(6) 0.1556(2) 0.7246(5) 0.0724(15) Uani 1 1 d . . .
H9A H 0.2622 0.1186 0.7128 0.109 Uiso 1 1 calc R . .
H9B H 0.2837 0.1753 0.6748 0.109 Uiso 1 1 calc R . .
H9C H 0.1650 0.1640 0.7082 0.109 Uiso 1 1 calc R . .
C11 C -0.1480(4) 0.06490(16) 0.7949(4) 0.0428(9) Uani 1 1 d . . .
C12 C -0.2144(4) 0.05076(19) 0.8628(4) 0.0519(11) Uani 1 1 d . . .
H12 H -0.1792 0.0596 0.9399 0.062 Uiso 1 1 calc R . .
C13 C -0.3319(5) 0.0238(2) 0.8181(5) 0.0631(13) Uani 1 1 d . . .
H13 H -0.3756 0.0152 0.8646 0.076 Uiso 1 1 calc R . .
C14 C -0.3838(5) 0.0098(2) 0.7043(5) 0.0690(15) Uani 1 1 d . . .
H14 H -0.4638 -0.0075 0.6733 0.083 Uiso 1 1 calc R . .
C15 C -0.3165(5) 0.0216(2) 0.6362(4) 0.0618(13) Uani 1 1 d . . .
H15 H -0.3498 0.0102 0.5607 0.074 Uiso 1 1 calc R . .
C16 C -0.1999(4) 0.05005(18) 0.6785(4) 0.0475(10) Uani 1 1 d . . .
C17 C -0.1272(5) 0.0602(2) 0.6032(4) 0.0533(11) Uani 1 1 d . . .
H17A H -0.1045 0.0267 0.5796 0.064 Uiso 1 1 calc R . .
H17B H -0.0463 0.0783 0.6477 0.064 Uiso 1 1 calc R . .
C18 C -0.1115(7) 0.1066(3) 0.4419(6) 0.091(2) Uani 1 1 d . . .
H18A H -0.1576 0.1269 0.3743 0.137 Uiso 1 1 calc R . .
H18B H -0.0785 0.0750 0.4215 0.137 Uiso 1 1 calc R . .
H18C H -0.0400 0.1269 0.4940 0.137 Uiso 1 1 calc R . .
C19 C -0.2535(7) 0.1417(2) 0.5281(5) 0.0788(16) Uani 1 1 d . . .
H19A H -0.3113 0.1328 0.5647 0.118 Uiso 1 1 calc R . .
H19B H -0.3004 0.1616 0.4600 0.118 Uiso 1 1 calc R . .
H19C H -0.1821 0.1623 0.5792 0.118 Uiso 1 1 calc R . .
C21 C 0.0207(4) 0.11807(18) 1.0019(4) 0.0490(10) Uani 1 1 d . . .
C22 C 0.1162(5) 0.0919(2) 1.0917(4) 0.0590(12) Uani 1 1 d . . .
H22 H 0.1718 0.0686 1.0765 0.071 Uiso 1 1 calc R . .
C23 C 0.1307(7) 0.0995(3) 1.2036(5) 0.0764(17) Uani 1 1 d . . .
H23 H 0.1964 0.0819 1.2628 0.092 Uiso 1 1 calc R . .
C24 C 0.0485(7) 0.1327(3) 1.2265(5) 0.0818(19) Uani 1 1 d . . .
H24 H 0.0576 0.1376 1.3016 0.098 Uiso 1 1 calc R . .
C25 C -0.0466(6) 0.1586(3) 1.1406(6) 0.0791(19) Uani 1 1 d . . .
H25 H -0.1034 0.1805 1.1577 0.095 Uiso 1 1 calc R . .
C26 C -0.0613(5) 0.15346(19) 1.0268(4) 0.0566(12) Uani 1 1 d . . .
C27 C -0.1668(5) 0.1842(2) 0.9339(6) 0.0698(15) Uani 1 1 d . . .
H27A H -0.1751 0.1710 0.8599 0.084 Uiso 1 1 calc R . .
H27B H -0.2496 0.1785 0.9405 0.084 Uiso 1 1 calc R . .
C28 C -0.2360(11) 0.2663(4) 0.8295(14) 0.202(7) Uani 1 1 d . . .
H28A H -0.2218 0.3036 0.8299 0.303 Uiso 1 1 calc R . .
H28B H -0.3234 0.2596 0.8231 0.303 Uiso 1 1 calc R . .
H28C H -0.2240 0.2507 0.7656 0.303 Uiso 1 1 calc R . .
C29 C -0.0040(7) 0.2532(3) 0.9477(8) 0.101(2) Uani 1 1 d . . .
H29A H 0.0110 0.2905 0.9520 0.152 Uiso 1 1 calc R . .
H29B H 0.0056 0.2394 0.8813 0.152 Uiso 1 1 calc R . .
H29C H 0.0584 0.2367 1.0150 0.152 Uiso 1 1 calc R . .
O1S O -0.4761(8) 0.1091(3) 0.2301(7) 0.155(3) Uiso 1 1 d D . .
O2S O -0.4439(12) 0.1624(5) 0.2452(10) 0.213(4) Uiso 1 1 d D . .
O3S O 0.5475(6) 0.1561(3) 0.6947(5) 0.1166(18) Uiso 1 1 d D . .
O4S O 0.5499(15) 0.2072(5) 0.6850(13) 0.265(6) Uiso 1 1 d D . .
O5S O -0.2211(6) -0.0356(2) 0.3928(5) 0.1174(17) Uiso 1 1 d D . .
O6S O -0.1867(6) -0.0596(3) 0.5001(6) 0.1258(19) Uiso 1 1 d D . .
O7S O -0.3717(7) 0.2306(3) 1.0656(7) 0.143(2) Uiso 1 1 d D . .
O8S O -0.3686(8) 0.1784(3) 1.0714(7) 0.104(2) Uiso 0.70 1 d PD . .
O8S' O -0.3952(17) 0.2692(6) 0.9918(14) 0.103(5) Uiso 0.30 1 d PD . .
O1W O 0.4007(10) 0.1051(4) 0.4916(9) 0.196(4) Uiso 1 1 d . . .
O2W O -0.558(3) 0.2474(12) 0.166(3) 0.260(11) Uiso 0.50 1 d P . .

loop_
_atom_site_aniso_label
_atom_site_aniso_U_11
_atom_site_aniso_U_22
_atom_site_aniso_U_33
_atom_site_aniso_U_23
_atom_site_aniso_U_13
_atom_site_aniso_U_12
P 0.0407(6) 0.0405(6) 0.0445(6) -0.0016(4) 0.0195(5) -0.0002(4)
O1 0.0504(17) 0.0473(17) 0.0585(19) 0.0057(14) 0.0236(14) 0.0006(13)
O2 0.053(2) 0.084(3) 0.078(2) -0.0139(19) 0.0336(18) -0.0143(17)
O3 0.090(3) 0.078(3) 0.058(2) 0.0031(19) -0.001(2) -0.014(2)
O4 0.092(3) 0.112(4) 0.283(9) -0.120(5) 0.097(5) -0.018(3)
N1 0.061(2) 0.054(2) 0.071(3) -0.005(2) 0.030(2) -0.0114(19)
N2 0.065(3) 0.063(3) 0.048(2) 0.0009(18) 0.0234(19) 0.0016(19)
N3 0.080(4) 0.056(3) 0.170(6) -0.024(3) 0.039(4) 0.014(3)
C1 0.044(2) 0.046(2) 0.044(2) -0.0016(18) 0.0202(18) -0.0001(17)
C2 0.049(2) 0.046(2) 0.056(3) 0.000(2) 0.023(2) -0.0016(19)
C3 0.063(3) 0.042(2) 0.061(3) 0.003(2) 0.028(2) 0.009(2)
C4 0.053(3) 0.065(3) 0.071(3) 0.006(3) 0.028(2) 0.016(2)
C5 0.047(3) 0.063(3) 0.068(3) 0.005(2) 0.024(2) 0.003(2)
C6 0.046(2) 0.051(3) 0.045(2) -0.0002(19) 0.0187(19) 0.0002(18)
C7 0.050(3) 0.061(3) 0.058(3) -0.008(2) 0.026(2) -0.010(2)
C8 0.117(5) 0.051(3) 0.119(6) -0.007(3) 0.056(4) -0.014(3)
C9 0.074(4) 0.078(4) 0.063(3) 0.005(3) 0.024(3) -0.012(3)
C11 0.039(2) 0.043(2) 0.048(2) 0.0007(18) 0.0187(18) 0.0025(17)
C12 0.047(2) 0.058(3) 0.054(3) -0.001(2) 0.023(2) -0.003(2)
C13 0.056(3) 0.069(3) 0.072(3) 0.004(3) 0.033(3) -0.010(2)
C14 0.048(3) 0.079(4) 0.075(4) 0.001(3) 0.019(2) -0.016(2)
C15 0.051(3) 0.074(3) 0.053(3) -0.009(2) 0.012(2) -0.009(2)
C16 0.044(2) 0.050(2) 0.047(2) 0.0003(19) 0.0164(19) 0.0019(18)
C17 0.051(3) 0.063(3) 0.046(2) -0.002(2) 0.020(2) 0.002(2)
C18 0.101(5) 0.119(6) 0.072(4) 0.011(4) 0.055(4) 0.000(4)
C19 0.096(4) 0.070(4) 0.076(4) 0.012(3) 0.041(3) 0.021(3)
C21 0.051(2) 0.050(2) 0.050(2) -0.007(2) 0.024(2) -0.0097(19)
C22 0.068(3) 0.055(3) 0.052(3) -0.002(2) 0.022(2) -0.009(2)
C23 0.089(4) 0.087(4) 0.049(3) 0.000(3) 0.022(3) -0.025(3)
C24 0.085(4) 0.109(5) 0.058(3) -0.028(3) 0.036(3) -0.042(4)
C25 0.076(4) 0.091(4) 0.089(4) -0.046(4) 0.052(4) -0.032(3)
C26 0.056(3) 0.056(3) 0.068(3) -0.024(2) 0.034(2) -0.014(2)
C27 0.052(3) 0.063(3) 0.100(4) -0.028(3) 0.037(3) -0.003(2)
C28 0.133(8) 0.077(6) 0.305(18) 0.029(8) -0.009(10) 0.046(6)
C29 0.098(5) 0.056(4) 0.166(8) -0.004(4) 0.068(5) -0.007(3)

loop_
_atom_type_symbol
_atom_type_description
_atom_type_scat_dispersion_real
_atom_type_scat_dispersion_imag
_atom_type_scat_source
C C 0.0033 0.0016 'International Tables Vol C Tables 4.2.6.8 and 6.1.1.4'
H H 0.0000 0.0000 'International Tables Vol C Tables 4.2.6.8 and 6.1.1.4'
N N 0.0061 0.0033 'International Tables Vol C Tables 4.2.6.8 and 6.1.1.4'
O O 0.0106 0.0060 'International Tables Vol C Tables 4.2.6.8 and 6.1.1.4'
P P 0.1023 0.0942 'International Tables Vol C Tables 4.2.6.8 and 6.1.1.4'

loop_
_geom_angle_atom_site_label_1
_geom_angle_atom_site_label_2
_geom_angle_atom_site_label_3
_geom_angle
_geom_angle_site_symmetry_1
_geom_angle_site_symmetry_3
_geom_angle_publ_flag
O1 P C1 112.36(19) . . ?
O1 P C11 111.94(19) . . ?
C1 P C11 107.43(19) . . ?
O1 P C21 113.5(2) . . ?
C1 P C21 105.6(2) . . ?
C11 P C21 105.49(19) . . ?
O2 N1 C8 109.6(4) . . ?
O2 N1 C9 108.9(4) . . ?
C8 N1 C9 108.1(5) . . ?
O2 N1 C7 109.7(4) . . ?
C8 N1 C7 109.3(4) . . ?
C9 N1 C7 111.2(4) . . ?
O3 N2 C18 108.1(4) . . ?
O3 N2 C19 110.0(4) . . ?
C18 N2 C19 109.2(5) . . ?
O3 N2 C17 110.4(4) . . ?
C18 N2 C17 108.4(4) . . ?
C19 N2 C17 110.7(4) . . ?
O4 N3 C29 108.4(6) . . ?
O4 N3 C27 110.7(6) . . ?
C29 N3 C27 111.5(4) . . ?
O4 N3 C28 110.9(7) . . ?
C29 N3 C28 108.6(9) . . ?
C27 N3 C28 106.8(6) . . ?
C2 C1 C6 119.0(4) . . ?
C2 C1 P 119.6(3) . . ?
C6 C1 P 121.4(3) . . ?
C1 C2 C3 120.9(4) . . ?
C4 C3 C2 119.6(4) . . ?
C3 C4 C5 120.1(4) . . ?
C6 C5 C4 121.6(4) . . ?
C5 C6 C1 118.7(4) . . ?
C5 C6 C7 119.8(4) . . ?
C1 C6 C7 121.6(4) . . ?
N1 C7 C6 114.1(4) . . ?
C12 C11 C16 119.1(4) . . ?
C12 C11 P 119.6(3) . . ?
C16 C11 P 121.2(3) . . ?
C13 C12 C11 121.5(5) . . ?
C14 C13 C12 119.6(5) . . ?
C13 C14 C15 119.9(5) . . ?
C14 C15 C16 121.5(5) . . ?
C15 C16 C11 118.4(4) . . ?
C15 C16 C17 119.8(4) . . ?
C11 C16 C17 121.6(4) . . ?
C16 C17 N2 114.6(4) . . ?
C22 C21 C26 118.5(4) . . ?
C22 C21 P 119.7(4) . . ?
C26 C21 P 121.8(4) . . ?
C23 C22 C21 121.4(6) . . ?
C24 C23 C22 119.7(6) . . ?
C25 C24 C23 120.4(5) . . ?
C24 C25 C26 121.6(6) . . ?
C25 C26 C21 118.3(5) . . ?
C25 C26 C27 119.8(5) . . ?
C21 C26 C27 121.8(4) . . ?
N3 C27 C26 112.8(5) . . ?
O8S' O7S O8S 141.3(11) . . ?

loop_
_geom_bond_atom_site_label_1
_geom_bond_atom_site_label_2
_geom_bond_distance
_geom_bond_site_symmetry_2
_geom_bond_publ_flag
P O1 1.487(3) . ?
P C1 1.816(4) . ?
P C11 1.818(4) . ?
P C21 1.820(5) . ?
O2 N1 1.401(6) . ?
O3 N2 1.390(6) . ?
O4 N3 1.390(9) . ?
N1 C8 1.494(7) . ?
N1 C9 1.503(7) . ?
N1 C7 1.503(6) . ?
N2 C18 1.486(7) . ?
N2 C19 1.490(7) . ?
N2 C17 1.515(6) . ?
N3 C29 1.493(9) . ?
N3 C27 1.506(8) . ?
N3 C28 1.518(14) . ?
C1 C2 1.389(6) . ?
C1 C6 1.411(6) . ?
C2 C3 1.396(6) . ?
C3 C4 1.363(7) . ?
C4 C5 1.383(7) . ?
C5 C6 1.381(7) . ?
C6 C7 1.515(7) . ?
C11 C12 1.390(6) . ?
C11 C16 1.413(6) . ?
C12 C13 1.385(7) . ?
C13 C14 1.378(8) . ?
C14 C15 1.385(8) . ?
C15 C16 1.395(7) . ?
C16 C17 1.504(6) . ?
C21 C22 1.386(7) . ?
C21 C26 1.405(6) . ?
C22 C23 1.382(8) . ?
C23 C24 1.360(10) . ?
C24 C25 1.356(10) . ?
C25 C26 1.400(8) . ?
C26 C27 1.513(8) . ?
O1S O2S 1.395(10) . ?
O3S O4S 1.307(11) . ?
O5S O6S 1.405(7) . ?
O7S O8S' 1.312(13) . ?
O7S O8S 1.327(8) . ?
